data_4107010
loop_
_publ_author_name
'Chandra Kanta De'
'Nisha Mittal'
'Daniel Seidel'

_publ_section_title
;
 A Dual-Catalysis Approach to the Asymmetric Steglich Rearrangement and
 Catalytic Enantioselective Addition of O-Acylated Azlactones to
 Isoquinolines
;
_journal_name_full 'Journal of the American Chemical Society'
_journal_page_first 16802
_journal_page_last 16805
_journal_paper_doi 10.1021/ja208156z
_journal_volume 133
_journal_year 2011
_chemical_absolute_configuration ad
_chemical_formula_sum 'C27 H21 Br N2 O5'
_chemical_formula_weight 533.37
_chemical_name_systematic
; 
 ? 
;
_space_group_IT_number 4
_symmetry_cell_setting monoclinic
_symmetry_space_group_name_Hall 'P 2yb'
_symmetry_space_group_name_H-M 'P 1 21 1'
_atom_sites_solution_hydrogens geom
_atom_sites_solution_primary direct
_atom_sites_solution_secondary difmap
_audit_creation_method SHELXL-97
_cell_angle_alpha 90.00
_cell_angle_beta 114.153(5)
_cell_angle_gamma 90.00
_cell_formula_units_Z 4
_cell_length_a 10.790(2)
_cell_length_b 19.669(5)
_cell_length_c 12.151(3)
_cell_measurement_reflns_used 512
_cell_measurement_temperature 100(2)
_cell_measurement_theta_max 23.97
_cell_measurement_theta_min 2.77
_cell_volume 2353.0(9)
_computing_cell_refinement 'Bruker SAINT'
_computing_data_collection 'Bruker SMART'
_computing_data_reduction 'Bruker SAINT'
_computing_molecular_graphics 'Bruker SHELXTL'
_computing_publication_material 'Bruker SHELXTL'
_computing_structure_refinement 'SHELXL-97 (Sheldrick, 2008)'
_computing_structure_solution 'SHELXS-97 (Sheldrick, 2008)'
_diffrn_ambient_temperature 100(2)
_diffrn_measured_fraction_theta_full 0.996
_diffrn_measured_fraction_theta_max 0.996
_diffrn_measurement_device_type 'Bruker SMART APEX CCD'
_diffrn_measurement_method '\f and \w scans'
_diffrn_radiation_monochromator graphite
_diffrn_radiation_source 'fine-focus sealed tube'
_diffrn_radiation_type MoK\a
_diffrn_radiation_wavelength 0.71073
_diffrn_reflns_av_R_equivalents 0.0421
_diffrn_reflns_av_sigmaI/netI 0.0705
_diffrn_reflns_limit_h_max 13
_diffrn_reflns_limit_h_min -13
_diffrn_reflns_limit_k_max 24
_diffrn_reflns_limit_k_min -24
_diffrn_reflns_limit_l_max 15
_diffrn_reflns_limit_l_min -12
_diffrn_reflns_number 20711
_diffrn_reflns_theta_full 26.79
_diffrn_reflns_theta_max 26.79
_diffrn_reflns_theta_min 1.84
_exptl_absorpt_coefficient_mu 1.789
_exptl_absorpt_correction_T_max 0.9483
_exptl_absorpt_correction_T_min 0.8139
_exptl_absorpt_correction_type multi-scan
_exptl_absorpt_process_details 'Bruker SAINT (SADABS)'
_exptl_crystal_colour colourless
_exptl_crystal_density_diffrn 1.506
_exptl_crystal_description lathe
_exptl_crystal_F_000 1088
_exptl_crystal_size_max 0.12
_exptl_crystal_size_mid 0.09
_exptl_crystal_size_min 0.03
_refine_diff_density_max 1.128
_refine_diff_density_min -0.425
_refine_diff_density_rms 0.097
_refine_ls_abs_structure_details 'Flack H D (1983), Acta Cryst. A39, 876-881'
_refine_ls_abs_structure_Flack -0.001(8)
_refine_ls_extinction_method none
_refine_ls_goodness_of_fit_ref 1.005
_refine_ls_hydrogen_treatment constr
_refine_ls_matrix_type full
_refine_ls_number_parameters 635
_refine_ls_number_reflns 9917
_refine_ls_number_restraints 1
_refine_ls_restrained_S_all 1.005
_refine_ls_R_factor_all 0.0790
_refine_ls_R_factor_gt 0.0578
_refine_ls_shift/su_max 0.000
_refine_ls_shift/su_mean 0.000
_refine_ls_structure_factor_coef Fsqd
_refine_ls_weighting_details 'calc w=1/[\s^2^(Fo^2^)+(0.0750P)^2^+1.1000P] where P=(Fo^2^+2Fc^2^)/3'
_refine_ls_weighting_scheme calc
_refine_ls_wR_factor_gt 0.1283
_refine_ls_wR_factor_ref 0.1384
_reflns_number_gt 7835
_reflns_number_total 9917
_reflns_threshold_expression >2sigma(I)
_cod_data_source_file ja208156z_si_003.cif
_cod_data_source_block 5-br_final
_cod_original_cell_volume 2353.1(9)
_cod_database_code 4107010

loop_
_symmetry_equiv_pos_as_xyz
'x, y, z'
'-x, y+1/2, -z'

loop_
_atom_site_label
_atom_site_type_symbol
_atom_site_fract_x
_atom_site_fract_y
_atom_site_fract_z
_atom_site_U_iso_or_equiv
_atom_site_adp_type
_atom_site_occupancy
_atom_site_symmetry_multiplicity
_atom_site_calc_flag
_atom_site_refinement_flags
Br1 Br 0.29865(6) 0.52873(2) 0.01679(5) 0.03781(15) Uani 1 1 d .
O1 O 0.5831(4) 0.20055(19) 0.3624(4) 0.0384(9) Uani 1 1 d .
O2 O 0.4014(4) 0.17936(18) 0.1885(3) 0.0369(9) Uani 1 1 d .
O3 O 0.3376(4) 0.23525(18) 0.4198(3) 0.0308(8) Uani 1 1 d .
O4 O 0.5205(3) 0.25207(17) 0.5920(3) 0.0256(7) Uani 1 1 d .
O5 O 1.0279(4) 0.2781(2) 1.0945(4) 0.0446(11) Uani 1 1 d .
N1 N 0.4516(4) 0.28690(19) 0.2510(4) 0.0249(9) Uani 1 1 d .
N2 N 0.5952(4) 0.3553(2) 0.5610(4) 0.0260(9) Uani 1 1 d .
C1 C 0.5327(5) 0.3329(3) 0.3455(5) 0.0249(11) Uani 1 1 d .
H1 H 0.6267 0.3137 0.3825 0.030 Uiso 1 1 calc R
C2 C 0.3427(5) 0.3114(2) 0.1504(5) 0.0270(11) Uani 1 1 d .
H2 H 0.2747 0.2806 0.1014 0.032 Uiso 1 1 calc R
C3 C 0.3310(5) 0.3778(3) 0.1206(4) 0.0245(10) Uani 1 1 d .
H3 H 0.2532 0.3934 0.0537 0.029 Uiso 1 1 calc R
C4 C 0.4357(5) 0.4250(2) 0.1893(5) 0.0230(10) Uani 1 1 d .
C5 C 0.4450(5) 0.4921(3) 0.1552(5) 0.0269(11) Uani 1 1 d .
C6 C 0.5516(6) 0.5335(3) 0.2173(5) 0.0420(14) Uani 1 1 d .
H6 H 0.5534 0.5787 0.1905 0.050 Uiso 1 1 calc R
C7 C 0.6573(7) 0.5095(3) 0.3198(6) 0.0477(17) Uani 1 1 d .
H7 H 0.7332 0.5377 0.3629 0.057 Uiso 1 1 calc R
C8 C 0.6517(6) 0.4434(3) 0.3594(5) 0.0344(13) Uani 1 1 d .
H8 H 0.7234 0.4269 0.4304 0.041 Uiso 1 1 calc R
C9 C 0.5428(5) 0.4023(2) 0.2958(5) 0.0228(10) Uani 1 1 d .
C10 C 0.4884(6) 0.2193(3) 0.2764(5) 0.0310(12) Uani 1 1 d .
C11 C 0.4291(6) 0.1087(3) 0.2149(5) 0.0344(13) Uani 1 1 d .
C12 C 0.4130(6) 0.0811(3) 0.3137(6) 0.0372(13) Uani 1 1 d .
H12 H 0.3850 0.1088 0.3634 0.045 Uiso 1 1 calc R
C13 C 0.4387(6) 0.0122(3) 0.3383(6) 0.0396(14) Uani 1 1 d .
H13 H 0.4238 -0.0081 0.4028 0.048 Uiso 1 1 calc R
C14 C 0.4853(6) -0.0264(3) 0.2700(7) 0.0464(17) Uani 1 1 d .
H14 H 0.5060 -0.0730 0.2886 0.056 Uiso 1 1 calc R
C15 C 0.5026(7) 0.0033(3) 0.1715(7) 0.0520(19) Uani 1 1 d .
H15 H 0.5344 -0.0239 0.1238 0.062 Uiso 1 1 calc R
C16 C 0.4741(7) 0.0714(3) 0.1432(6) 0.0437(15) Uani 1 1 d .
H16 H 0.4852 0.0914 0.0767 0.052 Uiso 1 1 calc R
C17 C 0.4801(5) 0.3377(2) 0.4490(4) 0.0244(10) Uani 1 1 d .
C18 C 0.4331(5) 0.2693(2) 0.4769(5) 0.0253(11) Uani 1 1 d .
C19 C 0.6122(5) 0.3056(2) 0.6322(4) 0.0224(10) Uani 1 1 d .
C20 C 0.3642(5) 0.3883(3) 0.4204(5) 0.0290(11) Uani 1 1 d .
H20A H 0.3348 0.3890 0.4867 0.043 Uiso 1 1 calc R
H20B H 0.2879 0.3747 0.3458 0.043 Uiso 1 1 calc R
H20C H 0.3952 0.4337 0.4102 0.043 Uiso 1 1 calc R
C21 C 0.7166(5) 0.2975(3) 0.7551(5) 0.0254(11) Uani 1 1 d .
C22 C 0.7333(5) 0.2356(3) 0.8166(5) 0.0284(11) Uani 1 1 d .
H22 H 0.6739 0.1988 0.7798 0.034 Uiso 1 1 calc R
C23 C 0.8354(5) 0.2280(3) 0.9303(5) 0.0323(12) Uani 1 1 d .
H23 H 0.8454 0.1862 0.9723 0.039 Uiso 1 1 calc R
C24 C 0.9221(5) 0.2807(3) 0.9825(5) 0.0343(13) Uani 1 1 d .
C25 C 0.9084(6) 0.3425(3) 0.9230(5) 0.0355(13) Uani 1 1 d .
H25 H 0.9689 0.3789 0.9600 0.043 Uiso 1 1 calc R
C26 C 0.8063(5) 0.3501(3) 0.8101(5) 0.0294(11) Uani 1 1 d .
H26 H 0.7969 0.3921 0.7689 0.035 Uiso 1 1 calc R
C27 C 1.0492(6) 0.2168(4) 1.1615(5) 0.0449(16) Uani 1 1 d .
H27A H 0.9662 0.2047 1.1712 0.067 Uiso 1 1 calc R
H27B H 1.1237 0.2231 1.2411 0.067 Uiso 1 1 calc R
H27C H 1.0725 0.1802 1.1185 0.067 Uiso 1 1 calc R
Br2 Br -0.27007(7) 0.07374(3) 0.61294(7) 0.0532(2) Uani 1 1 d .
O6 O 0.1554(4) 0.38989(16) 0.8117(3) 0.0260(8) Uani 1 1 d .
O7 O -0.0285(3) 0.40416(17) 0.6349(3) 0.0282(8) Uani 1 1 d .
O8 O 0.2605(3) 0.33881(17) 0.6293(3) 0.0265(8) Uani 1 1 d .
O9 O 0.4287(3) 0.32916(17) 0.8146(3) 0.0257(8) Uani 1 1 d .
O10 O 0.9151(4) 0.3283(3) 1.3324(4) 0.0625(15) Uani 1 1 d .
N3 N 0.0406(4) 0.29866(19) 0.7037(4) 0.0209(8) Uani 1 1 d .
N4 N 0.3831(4) 0.2277(2) 0.8778(4) 0.0296(10) Uani 1 1 d .
C28 C 0.1399(5) 0.2542(2) 0.7916(5) 0.0234(11) Uani 1 1 d .
H28 H 0.1720 0.2777 0.8714 0.028 Uiso 1 1 calc R
C29 C 0.0756(5) 0.1870(2) 0.8045(5) 0.0276(11) Uani 1 1 d .
C30 C 0.1405(6) 0.1488(3) 0.9066(5) 0.0342(12) Uani 1 1 d .
H30 H 0.2227 0.1647 0.9683 0.041 Uiso 1 1 calc R
C31 C 0.0859(7) 0.0868(3) 0.9198(6) 0.0440(15) Uani 1 1 d .
H31 H 0.1319 0.0600 0.9897 0.053 Uiso 1 1 calc R
C32 C -0.0345(7) 0.0644(3) 0.8319(6) 0.0468(16) Uani 1 1 d .
H32 H -0.0732 0.0224 0.8405 0.056 Uiso 1 1 calc R
C33 C -0.0981(6) 0.1044(3) 0.7305(6) 0.0372(14) Uani 1 1 d .
C34 C -0.0452(6) 0.1657(2) 0.7119(5) 0.0299(12) Uani 1 1 d .
C35 C -0.1092(5) 0.2085(3) 0.6058(5) 0.0309(12) Uani 1 1 d .
H35 H -0.1815 0.1909 0.5363 0.037 Uiso 1 1 calc R
C36 C -0.0678(5) 0.2713(2) 0.6054(5) 0.0256(11) Uani 1 1 d .
H36 H -0.1130 0.2988 0.5362 0.031 Uiso 1 1 calc R
C37 C 0.0643(5) 0.3668(2) 0.7249(5) 0.0233(10) Uani 1 1 d .
C38 C -0.0044(5) 0.4745(2) 0.6379(5) 0.0262(11) Uani 1 1 d .
C39 C 0.1127(6) 0.4997(3) 0.6327(6) 0.0362(13) Uani 1 1 d .
H39 H 0.1832 0.4701 0.6347 0.043 Uiso 1 1 calc R
C40 C 0.1238(6) 0.5694(3) 0.6244(5) 0.0400(14) Uani 1 1 d .
H40 H 0.2047 0.5882 0.6241 0.048 Uiso 1 1 calc R
C41 C 0.0187(6) 0.6120(3) 0.6167(5) 0.0363(14) Uani 1 1 d .
H41 H 0.0257 0.6596 0.6071 0.044 Uiso 1 1 calc R
C42 C -0.0942(6) 0.5857(3) 0.6228(6) 0.0405(14) Uani 1 1 d .
H42 H -0.1651 0.6153 0.6197 0.049 Uiso 1 1 calc R
C43 C -0.1079(5) 0.5166(3) 0.6335(5) 0.0341(12) Uani 1 1 d .
H43 H -0.1874 0.4985 0.6378 0.041 Uiso 1 1 calc R
C44 C 0.2689(5) 0.2427(2) 0.7629(5) 0.0246(10) Uani 1 1 d .
C45 C 0.3099(5) 0.3082(2) 0.7216(5) 0.0262(11) Uani 1 1 d .
C46 C 0.4625(5) 0.2783(3) 0.9011(5) 0.0277(11) Uani 1 1 d .
C47 C 0.2458(6) 0.1887(3) 0.6665(5) 0.0340(13) Uani 1 1 d .
H47A H 0.3302 0.1814 0.6560 0.051 Uiso 1 1 calc R
H47B H 0.1745 0.2039 0.5900 0.051 Uiso 1 1 calc R
H47C H 0.2180 0.1460 0.6914 0.051 Uiso 1 1 calc R
C48 C 0.5841(5) 0.2922(3) 1.0108(5) 0.0301(12) Uani 1 1 d .
C49 C 0.6498(5) 0.3541(3) 1.0287(5) 0.0340(13) Uani 1 1 d .
H49 H 0.6177 0.3877 0.9673 0.041 Uiso 1 1 calc R
C50 C 0.7620(5) 0.3682(3) 1.1348(5) 0.0377(13) Uani 1 1 d .
H50 H 0.8066 0.4109 1.1463 0.045 Uiso 1 1 calc R
C51 C 0.8072(6) 0.3194(4) 1.2224(5) 0.0467(16) Uani 1 1 d .
C52 C 0.7440(6) 0.2567(4) 1.2056(6) 0.0465(17) Uani 1 1 d .
H52 H 0.7776 0.2231 1.2669 0.056 Uiso 1 1 calc R
C53 C 0.6335(6) 0.2428(3) 1.1009(5) 0.0388(14) Uani 1 1 d .
H53 H 0.5903 0.1997 1.0896 0.047 Uiso 1 1 calc R
C54 C 0.9930(7) 0.3893(5) 1.3514(6) 0.075(3) Uani 1 1 d .
H54A H 1.0313 0.3926 1.2911 0.112 Uiso 1 1 calc R
H54B H 1.0668 0.3886 1.4323 0.112 Uiso 1 1 calc R
H54C H 0.9343 0.4287 1.3439 0.112 Uiso 1 1 calc R

loop_
_atom_site_aniso_label
_atom_site_aniso_U_11
_atom_site_aniso_U_22
_atom_site_aniso_U_33
_atom_site_aniso_U_23
_atom_site_aniso_U_13
_atom_site_aniso_U_12
Br1 0.0466(3) 0.0316(3) 0.0347(3) 0.0104(2) 0.0161(3) 0.0108(3)
O1 0.051(3) 0.032(2) 0.041(2) 0.0096(17) 0.027(2) 0.0067(18)
O2 0.055(3) 0.0256(18) 0.035(2) 0.0005(16) 0.023(2) -0.0039(17)
O3 0.031(2) 0.0361(19) 0.0271(19) 0.0005(16) 0.0141(17) -0.0060(16)
O4 0.0269(19) 0.0301(18) 0.0213(18) 0.0052(14) 0.0113(15) 0.0012(14)
O5 0.026(2) 0.075(3) 0.030(2) 0.013(2) 0.0081(18) 0.000(2)
N1 0.036(2) 0.019(2) 0.028(2) 0.0002(16) 0.023(2) -0.0031(17)
N2 0.028(2) 0.028(2) 0.024(2) 0.0006(17) 0.0125(19) 0.0025(17)
C1 0.025(3) 0.025(2) 0.027(3) 0.004(2) 0.013(2) 0.007(2)
C2 0.033(3) 0.026(3) 0.027(3) -0.008(2) 0.017(2) -0.009(2)
C3 0.020(2) 0.034(3) 0.020(2) -0.002(2) 0.009(2) -0.004(2)
C4 0.024(3) 0.023(2) 0.027(3) -0.0019(19) 0.016(2) -0.0004(19)
C5 0.033(3) 0.026(3) 0.022(3) 0.002(2) 0.011(2) 0.006(2)
C6 0.064(4) 0.028(3) 0.034(3) 0.002(3) 0.021(3) -0.010(3)
C7 0.050(4) 0.048(4) 0.035(3) 0.000(3) 0.007(3) -0.028(3)
C8 0.034(3) 0.040(3) 0.027(3) -0.001(2) 0.010(2) -0.010(2)
C9 0.024(3) 0.024(2) 0.027(3) 0.0006(19) 0.018(2) -0.0011(19)
C10 0.036(3) 0.032(3) 0.034(3) 0.000(2) 0.023(3) -0.001(2)
C11 0.037(3) 0.029(3) 0.040(3) -0.003(2) 0.018(3) -0.001(2)
C12 0.038(3) 0.027(3) 0.055(4) -0.001(3) 0.028(3) 0.003(2)
C13 0.037(3) 0.025(3) 0.065(4) 0.003(2) 0.029(3) -0.002(2)
C14 0.038(3) 0.019(3) 0.091(5) 0.002(3) 0.037(4) 0.001(2)
C15 0.063(4) 0.029(3) 0.090(6) -0.005(3) 0.057(4) -0.004(3)
C16 0.059(4) 0.033(3) 0.051(4) -0.006(3) 0.036(3) -0.009(3)
C17 0.033(3) 0.022(2) 0.023(3) 0.0033(19) 0.016(2) 0.005(2)
C18 0.032(3) 0.028(2) 0.023(3) -0.001(2) 0.018(2) 0.001(2)
C19 0.020(2) 0.030(2) 0.022(3) 0.003(2) 0.013(2) 0.0020(19)
C20 0.028(3) 0.036(3) 0.028(3) 0.006(2) 0.016(2) 0.010(2)
C21 0.021(3) 0.037(3) 0.026(3) 0.004(2) 0.018(2) 0.004(2)
C22 0.025(3) 0.035(3) 0.028(3) 0.005(2) 0.013(2) 0.004(2)
C23 0.033(3) 0.044(3) 0.027(3) 0.012(2) 0.019(2) 0.008(2)
C24 0.021(3) 0.060(4) 0.026(3) 0.008(3) 0.014(2) 0.003(2)
C25 0.028(3) 0.050(3) 0.033(3) 0.005(3) 0.016(3) -0.005(2)
C26 0.026(3) 0.038(3) 0.031(3) 0.010(2) 0.019(2) 0.008(2)
C27 0.030(3) 0.076(5) 0.028(3) 0.010(3) 0.011(3) 0.007(3)
Br2 0.0597(4) 0.0472(4) 0.0596(4) -0.0152(3) 0.0313(3) -0.0355(3)
O6 0.031(2) 0.0254(17) 0.0212(18) -0.0054(14) 0.0101(16) -0.0040(15)
O7 0.0238(19) 0.0270(18) 0.028(2) 0.0003(14) 0.0053(16) -0.0053(14)
O8 0.028(2) 0.0316(18) 0.0227(19) 0.0024(15) 0.0134(16) -0.0022(15)
O9 0.0226(18) 0.0302(18) 0.0229(18) 0.0055(14) 0.0080(15) -0.0011(14)
O10 0.026(2) 0.135(5) 0.021(2) 0.011(3) 0.0045(19) 0.002(3)
N3 0.019(2) 0.0227(19) 0.021(2) -0.0018(16) 0.0085(17) -0.0034(16)
N4 0.025(2) 0.032(2) 0.037(3) 0.0034(19) 0.019(2) 0.0039(18)
C28 0.027(3) 0.020(2) 0.030(3) -0.0029(19) 0.019(2) -0.0053(19)
C29 0.036(3) 0.024(2) 0.036(3) -0.004(2) 0.028(3) -0.001(2)
C30 0.042(3) 0.032(3) 0.035(3) -0.001(2) 0.022(3) -0.003(2)
C31 0.064(4) 0.028(3) 0.048(4) 0.008(3) 0.032(3) -0.003(3)
C32 0.075(5) 0.027(3) 0.057(4) -0.005(3) 0.045(4) -0.018(3)
C33 0.041(3) 0.035(3) 0.040(3) -0.007(2) 0.021(3) -0.017(2)
C34 0.037(3) 0.025(2) 0.038(3) -0.011(2) 0.026(3) -0.008(2)
C35 0.029(3) 0.035(3) 0.035(3) -0.012(2) 0.019(2) -0.012(2)
C36 0.024(3) 0.030(3) 0.027(3) -0.001(2) 0.014(2) 0.003(2)
C37 0.024(3) 0.025(2) 0.027(3) -0.002(2) 0.017(2) -0.001(2)
C38 0.033(3) 0.021(2) 0.021(3) 0.0009(19) 0.008(2) -0.003(2)
C39 0.035(3) 0.030(3) 0.051(4) 0.005(2) 0.024(3) 0.000(2)
C40 0.046(3) 0.033(3) 0.042(3) 0.006(3) 0.019(3) -0.005(3)
C41 0.049(4) 0.019(3) 0.032(3) 0.002(2) 0.008(3) -0.006(2)
C42 0.030(3) 0.033(3) 0.046(4) -0.002(3) 0.004(3) 0.000(2)
C43 0.030(3) 0.032(3) 0.039(3) -0.002(2) 0.012(2) -0.003(2)
C44 0.022(3) 0.025(2) 0.030(3) 0.004(2) 0.013(2) 0.0025(19)
C45 0.028(3) 0.029(3) 0.032(3) -0.005(2) 0.023(2) -0.005(2)
C46 0.031(3) 0.033(3) 0.027(3) 0.008(2) 0.019(2) 0.008(2)
C47 0.038(3) 0.032(3) 0.046(3) -0.010(2) 0.031(3) -0.005(2)
C48 0.021(3) 0.046(3) 0.026(3) 0.003(2) 0.013(2) 0.004(2)
C49 0.027(3) 0.055(4) 0.022(3) 0.006(2) 0.013(2) 0.003(2)
C50 0.023(3) 0.066(4) 0.027(3) -0.001(3) 0.013(2) -0.007(3)
C51 0.025(3) 0.092(5) 0.028(3) 0.009(3) 0.016(3) 0.003(3)
C52 0.021(3) 0.086(5) 0.037(4) 0.029(3) 0.016(3) 0.018(3)
C53 0.029(3) 0.058(4) 0.036(3) 0.016(3) 0.020(3) 0.011(3)
C54 0.021(3) 0.164(9) 0.033(4) 0.003(5) 0.005(3) -0.016(4)

loop_
_atom_type_symbol
_atom_type_description
_atom_type_scat_dispersion_real
_atom_type_scat_dispersion_imag
_atom_type_scat_source
C C 0.0033 0.0016 'International Tables Vol C Tables 4.2.6.8 and 6.1.1.4'
H H 0.0000 0.0000 'International Tables Vol C Tables 4.2.6.8 and 6.1.1.4'
N N 0.0061 0.0033 'International Tables Vol C Tables 4.2.6.8 and 6.1.1.4'
O O 0.0106 0.0060 'International Tables Vol C Tables 4.2.6.8 and 6.1.1.4'
Br Br -0.2901 2.4595 'International Tables Vol C Tables 4.2.6.8 and 6.1.1.4'

loop_
_geom_angle_atom_site_label_1
_geom_angle_atom_site_label_2
_geom_angle_atom_site_label_3
_geom_angle
C10 O2 C11 112.0(4)
C18 O4 C19 105.4(4)
C24 O5 C27 118.3(5)
C10 N1 C2 126.2(4)
C10 N1 C1 113.5(4)
C2 N1 C1 120.1(4)
C19 N2 C17 106.5(4)
N1 C1 C9 111.5(4)
N1 C1 C17 111.9(4)
C9 C1 C17 111.7(4)
N1 C1 H1 107.1
C9 C1 H1 107.1
C17 C1 H1 107.1
C3 C2 N1 121.7(5)
C3 C2 H2 119.2
N1 C2 H2 119.2
C2 C3 C4 120.4(5)
C2 C3 H3 119.8
C4 C3 H3 119.8
C5 C4 C9 116.1(4)
C5 C4 C3 124.9(5)
C9 C4 C3 118.8(4)
C6 C5 C4 123.2(5)
C6 C5 Br1 118.0(4)
C4 C5 Br1 118.8(4)
C5 C6 C7 119.6(5)
C5 C6 H6 120.2
C7 C6 H6 120.2
C6 C7 C8 119.5(5)
C6 C7 H7 120.3
C8 C7 H7 120.3
C9 C8 C7 120.1(5)
C9 C8 H8 119.9
C7 C8 H8 119.9
C8 C9 C4 121.3(4)
C8 C9 C1 119.4(5)
C4 C9 C1 119.1(4)
O1 C10 O2 126.0(5)
O1 C10 N1 124.2(5)
O2 C10 N1 109.9(5)
C16 C11 C12 122.8(5)
C16 C11 O2 118.3(5)
C12 C11 O2 118.9(5)
C11 C12 C13 118.8(5)
C11 C12 H12 120.6
C13 C12 H12 120.6
C14 C13 C12 120.1(6)
C14 C13 H13 120.0
C12 C13 H13 120.0
C13 C14 C15 119.8(5)
C13 C14 H14 120.1
C15 C14 H14 120.1
C16 C15 C14 121.2(6)
C16 C15 H15 119.4
C14 C15 H15 119.4
C11 C16 C15 117.4(6)
C11 C16 H16 121.3
C15 C16 H16 121.3
N2 C17 C18 103.6(4)
N2 C17 C20 111.4(4)
C18 C17 C20 108.1(4)
N2 C17 C1 108.1(4)
C18 C17 C1 112.5(4)
C20 C17 C1 112.8(4)
O3 C18 O4 121.8(4)
O3 C18 C17 131.1(5)
O4 C18 C17 107.0(4)
N2 C19 O4 117.4(4)
N2 C19 C21 128.0(5)
O4 C19 C21 114.6(4)
C17 C20 H20A 109.5
C17 C20 H20B 109.5
H20A C20 H20B 109.5
C17 C20 H20C 109.5
H20A C20 H20C 109.5
H20B C20 H20C 109.5
C26 C21 C22 118.6(5)
C26 C21 C19 120.2(5)
C22 C21 C19 121.0(5)
C23 C22 C21 120.4(5)
C23 C22 H22 119.8
C21 C22 H22 119.8
C24 C23 C22 119.8(5)
C24 C23 H23 120.1
C22 C23 H23 120.1
O5 C24 C23 124.3(5)
O5 C24 C25 114.7(5)
C23 C24 C25 121.0(5)
C26 C25 C24 119.2(5)
C26 C25 H25 120.4
C24 C25 H25 120.4
C25 C26 C21 121.1(5)
C25 C26 H26 119.5
C21 C26 H26 119.5
O5 C27 H27A 109.5
O5 C27 H27B 109.5
H27A C27 H27B 109.5
O5 C27 H27C 109.5
H27A C27 H27C 109.5
H27B C27 H27C 109.5
C37 O7 C38 116.4(4)
C45 O9 C46 105.9(4)
C51 O10 C54 118.1(6)
C37 N3 C36 124.5(4)
C37 N3 C28 115.2(4)
C36 N3 C28 120.3(4)
C46 N4 C44 106.5(4)
N3 C28 C29 111.5(4)
N3 C28 C44 111.9(4)
C29 C28 C44 112.1(4)
N3 C28 H28 107.0
C29 C28 H28 107.0
C44 C28 H28 107.0
C30 C29 C34 121.9(5)
C30 C29 C28 118.7(5)
C34 C29 C28 119.3(5)
C29 C30 C31 120.0(6)
C29 C30 H30 120.0
C31 C30 H30 120.0
C32 C31 C30 120.1(6)
C32 C31 H31 119.9
C30 C31 H31 119.9
C31 C32 C33 118.4(5)
C31 C32 H32 120.8
C33 C32 H32 120.8
C32 C33 C34 123.4(6)
C32 C33 Br2 117.4(4)
C34 C33 Br2 119.1(5)
C29 C34 C33 116.0(5)
C29 C34 C35 119.4(4)
C33 C34 C35 124.6(5)
C36 C35 C34 120.5(5)
C36 C35 H35 119.7
C34 C35 H35 119.7
C35 C36 N3 121.8(5)
C35 C36 H36 119.1
N3 C36 H36 119.1
O6 C37 O7 124.9(4)
O6 C37 N3 124.0(5)
O7 C37 N3 111.0(4)
C43 C38 C39 121.7(5)
C43 C38 O7 117.0(5)
C39 C38 O7 120.9(5)
C38 C39 C40 117.8(6)
C38 C39 H39 121.1
C40 C39 H39 121.1
C39 C40 C41 120.9(6)
C39 C40 H40 119.6
C41 C40 H40 119.6
C42 C41 C40 119.7(5)
C42 C41 H41 120.1
C40 C41 H41 120.1
C41 C42 C43 121.1(6)
C41 C42 H42 119.5
C43 C42 H42 119.5
C42 C43 C38 118.8(5)
C42 C43 H43 120.6
C38 C43 H43 120.6
N4 C44 C45 103.9(4)
N4 C44 C47 113.7(4)
C45 C44 C47 108.4(4)
N4 C44 C28 107.0(4)
C45 C44 C28 110.7(4)
C47 C44 C28 112.8(4)
O8 C45 O9 121.9(4)
O8 C45 C44 131.6(5)
O9 C45 C44 106.4(4)
N4 C46 O9 116.9(5)
N4 C46 C48 128.5(5)
O9 C46 C48 114.5(4)
C44 C47 H47A 109.5
C44 C47 H47B 109.5
H47A C47 H47B 109.5
C44 C47 H47C 109.5
H47A C47 H47C 109.5
H47B C47 H47C 109.5
C49 C48 C53 118.9(5)
C49 C48 C46 121.3(5)
C53 C48 C46 119.7(5)
C48 C49 C50 121.3(5)
C48 C49 H49 119.4
C50 C49 H49 119.4
C51 C50 C49 118.8(6)
C51 C50 H50 120.6
C49 C50 H50 120.6
C50 C51 O10 123.8(6)
C50 C51 C52 120.9(6)
O10 C51 C52 115.2(6)
C53 C52 C51 120.3(6)
C53 C52 H52 119.9
C51 C52 H52 119.9
C52 C53 C48 119.9(6)
C52 C53 H53 120.1
C48 C53 H53 120.1
O10 C54 H54A 109.5
O10 C54 H54B 109.5
H54A C54 H54B 109.5
O10 C54 H54C 109.5
H54A C54 H54C 109.5
H54B C54 H54C 109.5

loop_
_geom_bond_atom_site_label_1
_geom_bond_atom_site_label_2
_geom_bond_distance
Br1 C5 1.915(5)
O1 C10 1.182(7)
O2 C10 1.349(7)
O2 C11 1.430(6)
O3 C18 1.186(6)
O4 C18 1.372(6)
O4 C19 1.389(6)
O5 C24 1.374(7)
O5 C27 1.420(8)
N1 C10 1.385(7)
N1 C2 1.390(7)
N1 C1 1.442(6)
N2 C19 1.268(6)
N2 C17 1.459(7)
C1 C9 1.515(7)
C1 C17 1.581(7)
C1 H1 1.0000
C2 C3 1.346(7)
C2 H2 0.9500
C3 C4 1.437(7)
C3 H3 0.9500
C4 C5 1.399(7)
C4 C9 1.409(7)
C5 C6 1.358(8)
C6 C7 1.383(9)
C6 H6 0.9500
C7 C8 1.395(8)
C7 H7 0.9500
C8 C9 1.376(7)
C8 H8 0.9500
C11 C16 1.371(8)
C11 C12 1.392(8)
C12 C13 1.391(8)
C12 H12 0.9500
C13 C14 1.363(9)
C13 H13 0.9500
C14 C15 1.410(10)
C14 H14 0.9500
C15 C16 1.386(9)
C15 H15 0.9500
C16 H16 0.9500
C17 C18 1.524(7)
C17 C20 1.522(7)
C19 C21 1.466(7)
C20 H20A 0.9800
C20 H20B 0.9800
C20 H20C 0.9800
C21 C26 1.388(8)
C21 C22 1.401(7)
C22 C23 1.378(7)
C22 H22 0.9500
C23 C24 1.367(8)
C23 H23 0.9500
C24 C25 1.389(8)
C25 C26 1.371(8)
C25 H25 0.9500
C26 H26 0.9500
C27 H27A 0.9800
C27 H27B 0.9800
C27 H27C 0.9800
Br2 C33 1.918(6)
O6 C37 1.199(6)
O7 C37 1.357(6)
O7 C38 1.405(6)
O8 C45 1.189(6)
O9 C45 1.380(6)
O9 C46 1.388(6)
O10 C51 1.378(7)
O10 C54 1.429(10)
N3 C37 1.369(6)
N3 C36 1.392(6)
N3 C28 1.455(6)
N4 C46 1.267(7)
N4 C44 1.465(7)
C28 C29 1.530(6)
C28 C44 1.583(7)
C28 H28 1.0000
C29 C30 1.372(8)
C29 C34 1.393(8)
C30 C31 1.392(8)
C30 H30 0.9500
C31 C32 1.374(9)
C31 H31 0.9500
C32 C33 1.383(9)
C32 H32 0.9500
C33 C34 1.392(7)
C34 C35 1.455(8)
C35 C36 1.315(7)
C35 H35 0.9500
C36 H36 0.9500
C38 C43 1.374(7)
C38 C39 1.383(8)
C39 C40 1.384(8)
C39 H39 0.9500
C40 C41 1.382(8)
C40 H40 0.9500
C41 C42 1.353(8)
C41 H41 0.9500
C42 C43 1.378(8)
C42 H42 0.9500
C43 H43 0.9500
C44 C45 1.514(7)
C44 C47 1.524(7)
C46 C48 1.464(8)
C47 H47A 0.9800
C47 H47B 0.9800
C47 H47C 0.9800
C48 C49 1.380(8)
C48 C53 1.396(8)
C49 C50 1.388(8)
C49 H49 0.9500
C50 C51 1.366(9)
C50 H50 0.9500
C51 C52 1.384(10)
C52 C53 1.369(9)
C52 H52 0.9500
C53 H53 0.9500
C54 H54A 0.9800
C54 H54B 0.9800
C54 H54C 0.9800

loop_
_geom_torsion_atom_site_label_1
_geom_torsion_atom_site_label_2
_geom_torsion_atom_site_label_3
_geom_torsion_atom_site_label_4
_geom_torsion
C10 N1 C1 C9 151.1(4)
C2 N1 C1 C9 -33.1(6)
C10 N1 C1 C17 -83.0(5)
C2 N1 C1 C17 92.9(5)
C10 N1 C2 C3 -166.0(5)
C1 N1 C2 C3 18.7(7)
N1 C2 C3 C4 3.2(8)
C2 C3 C4 C5 169.0(5)
C2 C3 C4 C9 -6.9(7)
C9 C4 C5 C6 1.8(8)
C3 C4 C5 C6 -174.2(5)
C9 C4 C5 Br1 -176.5(3)
C3 C4 C5 Br1 7.6(7)
C4 C5 C6 C7 -0.1(9)
Br1 C5 C6 C7 178.1(5)
C5 C6 C7 C8 -1.3(10)
C6 C7 C8 C9 1.0(10)
C7 C8 C9 C4 0.7(8)
C7 C8 C9 C1 -175.0(5)
C5 C4 C9 C8 -2.1(7)
C3 C4 C9 C8 174.2(5)
C5 C4 C9 C1 173.7(4)
C3 C4 C9 C1 -10.1(7)
N1 C1 C9 C8 -155.4(5)
C17 C1 C9 C8 78.5(6)
N1 C1 C9 C4 28.7(6)
C17 C1 C9 C4 -97.4(5)
C11 O2 C10 O1 4.7(8)
C11 O2 C10 N1 -175.8(4)
C2 N1 C10 O1 179.0(5)
C1 N1 C10 O1 -5.4(7)
C2 N1 C10 O2 -0.5(7)
C1 N1 C10 O2 175.1(4)
C10 O2 C11 C16 -113.4(6)
C10 O2 C11 C12 64.9(7)
C16 C11 C12 C13 -2.4(9)
O2 C11 C12 C13 179.3(5)
C11 C12 C13 C14 3.2(9)
C12 C13 C14 C15 -2.3(9)
C13 C14 C15 C16 0.5(10)
C12 C11 C16 C15 0.7(10)
O2 C11 C16 C15 178.9(6)
C14 C15 C16 C11 0.3(10)
C19 N2 C17 C18 2.9(5)
C19 N2 C17 C20 118.9(4)
C19 N2 C17 C1 -116.7(4)
N1 C1 C17 N2 152.5(4)
C9 C1 C17 N2 -81.7(5)
N1 C1 C17 C18 38.7(6)
C9 C1 C17 C18 164.6(4)
N1 C1 C17 C20 -83.9(5)
C9 C1 C17 C20 42.0(6)
C19 O4 C18 O3 -175.8(5)
C19 O4 C18 C17 0.7(5)
N2 C17 C18 O3 173.9(5)
C20 C17 C18 O3 55.6(7)
C1 C17 C18 O3 -69.6(7)
N2 C17 C18 O4 -2.2(5)
C20 C17 C18 O4 -120.5(4)
C1 C17 C18 O4 114.3(4)
C17 N2 C19 O4 -2.8(6)
C17 N2 C19 C21 178.5(5)
C18 O4 C19 N2 1.4(5)
C18 O4 C19 C21 -179.8(4)
N2 C19 C21 C26 4.8(8)
O4 C19 C21 C26 -173.9(4)
N2 C19 C21 C22 -171.4(5)
O4 C19 C21 C22 10.0(6)
C26 C21 C22 C23 1.2(7)
C19 C21 C22 C23 177.4(5)
C21 C22 C23 C24 -1.0(8)
C27 O5 C24 C23 -0.2(8)
C27 O5 C24 C25 -180.0(5)
C22 C23 C24 O5 -179.2(5)
C22 C23 C24 C25 0.6(8)
O5 C24 C25 C26 179.6(5)
C23 C24 C25 C26 -0.3(8)
C24 C25 C26 C21 0.4(8)
C22 C21 C26 C25 -0.9(7)
C19 C21 C26 C25 -177.1(5)
C37 N3 C28 C29 149.9(4)
C36 N3 C28 C29 -31.2(6)
C37 N3 C28 C44 -83.7(5)
C36 N3 C28 C44 95.2(5)
N3 C28 C29 C30 -160.0(4)
C44 C28 C29 C30 73.6(6)
N3 C28 C29 C34 21.2(6)
C44 C28 C29 C34 -105.2(5)
C34 C29 C30 C31 0.1(8)
C28 C29 C30 C31 -178.7(5)
C29 C30 C31 C32 -1.4(9)
C30 C31 C32 C33 0.8(9)
C31 C32 C33 C34 1.1(9)
C31 C32 C33 Br2 -177.2(5)
C30 C29 C34 C33 1.7(7)
C28 C29 C34 C33 -179.5(5)
C30 C29 C34 C35 180.0(5)
C28 C29 C34 C35 -1.2(7)
C32 C33 C34 C29 -2.3(8)
Br2 C33 C34 C29 176.0(4)
C32 C33 C34 C35 179.5(6)
Br2 C33 C34 C35 -2.2(7)
C29 C34 C35 C36 -11.7(7)
C33 C34 C35 C36 166.5(5)
C34 C35 C36 N3 2.1(8)
C37 N3 C36 C35 -160.1(5)
C28 N3 C36 C35 21.0(7)
C38 O7 C37 O6 8.2(7)
C38 O7 C37 N3 -171.8(4)
C36 N3 C37 O6 177.5(5)
C28 N3 C37 O6 -3.6(7)
C36 N3 C37 O7 -2.5(7)
C28 N3 C37 O7 176.4(4)
C37 O7 C38 C43 -126.6(5)
C37 O7 C38 C39 59.9(7)
C43 C38 C39 C40 0.8(9)
O7 C38 C39 C40 174.0(5)
C38 C39 C40 C41 -2.6(10)
C39 C40 C41 C42 3.1(9)
C40 C41 C42 C43 -1.7(9)
C41 C42 C43 C38 0.0(9)
C39 C38 C43 C42 0.5(8)
O7 C38 C43 C42 -172.9(5)
C46 N4 C44 C45 6.0(5)
C46 N4 C44 C47 123.7(5)
C46 N4 C44 C28 -111.2(4)
N3 C28 C44 N4 153.0(4)
C29 C28 C44 N4 -80.9(5)
N3 C28 C44 C45 40.4(6)
C29 C28 C44 C45 166.5(4)
N3 C28 C44 C47 -81.3(5)
C29 C28 C44 C47 44.8(6)
C46 O9 C45 O8 -174.0(5)
C46 O9 C45 C44 4.0(5)
N4 C44 C45 O8 171.6(5)
C47 C44 C45 O8 50.4(7)
C28 C44 C45 O8 -73.8(7)
N4 C44 C45 O9 -6.1(5)
C47 C44 C45 O9 -127.4(4)
C28 C44 C45 O9 108.4(4)
C44 N4 C46 O9 -4.0(6)
C44 N4 C46 C48 173.0(5)
C45 O9 C46 N4 -0.1(6)
C45 O9 C46 C48 -177.5(4)
N4 C46 C48 C49 -171.2(5)
O9 C46 C48 C49 5.9(7)
N4 C46 C48 C53 7.2(8)
O9 C46 C48 C53 -175.7(5)
C53 C48 C49 C50 -0.9(8)
C46 C48 C49 C50 177.5(5)
C48 C49 C50 C51 0.0(8)
C49 C50 C51 O10 -178.2(5)
C49 C50 C51 C52 1.0(9)
C54 O10 C51 C50 -6.7(9)
C54 O10 C51 C52 174.1(6)
C50 C51 C52 C53 -0.9(9)
O10 C51 C52 C53 178.3(5)
C51 C52 C53 C48 0.0(9)
C49 C48 C53 C52 0.9(8)
C46 C48 C53 C52 -177.5(5)
